data_4127051
loop_
_publ_author_name
'Jiang, Xingyu'
'Boehm, Philip'
'Hartwig, John F.'

_publ_section_title
;
 Stereodivergent Allylation of Azaaryl Acetamides and Acetates by
 Synergistic Iridium and Copper Catalysis.
;
_journal_name_full 'Journal of the American Chemical Society'
_journal_paper_doi 10.1021/jacs.7b12824
_journal_year 2018
_chemical_absolute_configuration ad
_chemical_formula_moiety 'C20 H20 N2 O S'
_chemical_formula_sum 'C20 H20 N2 O S'
_chemical_formula_weight 336.44
_space_group_crystal_system orthorhombic
_space_group_IT_number 19
_space_group_name_Hall 'P 2ac 2ab'
_space_group_name_H-M_alt 'P 21 21 21'
_symmetry_space_group_name_Hall 'P 2ac 2ab'
_symmetry_space_group_name_H-M 'P 21 21 21'
_atom_sites_solution_hydrogens geom
_atom_sites_solution_primary dual
_audit_creation_date 2017-09-03
_audit_creation_method
;
Olex2 1.2
(compiled 2017.08.10 svn.r3458 for OlexSys, GUI svn.r5381)
;
_cell_angle_alpha 90
_cell_angle_beta 90
_cell_angle_gamma 90
_cell_formula_units_Z 4
_cell_length_a 6.3339(5)
_cell_length_b 8.7346(7)
_cell_length_c 31.364(3)
_cell_measurement_reflns_used 9990
_cell_measurement_temperature 100(2)
_cell_measurement_theta_max 27.521
_cell_measurement_theta_min 2.421
_cell_volume 1735.2(3)
_computing_cell_refinement 'SAINT V8.38A (?, 2016)'
_computing_data_reduction 'SAINT V8.38A (?, 2016)'
_computing_molecular_graphics 'Olex2 (Dolomanov et al., 2009)'
_computing_publication_material 'Olex2 (Dolomanov et al., 2009)'
_computing_structure_refinement 'XL (Sheldrick, 2008)'
_computing_structure_solution 'XT (Sheldrick, 2015)'
_diffrn_ambient_temperature 100(2)
_diffrn_detector 'Bruker APEX2 area detector'
_diffrn_detector_area_resol_mean 7.9
_diffrn_detector_type 'CCD area detector'
_diffrn_measured_fraction_theta_full 0.998
_diffrn_measured_fraction_theta_max 0.998
_diffrn_measurement_device 'three-circle diffractometer'
_diffrn_measurement_device_type 'Bruker APEX-II CCD'
_diffrn_measurement_method '\f and \w scans'
_diffrn_radiation_monochromator 'mirror optics'
_diffrn_radiation_probe x-ray
_diffrn_radiation_type MoK\a
_diffrn_radiation_wavelength 0.71073
_diffrn_reflns_av_R_equivalents 0.0275
_diffrn_reflns_av_unetI/netI 0.0246
_diffrn_reflns_Laue_measured_fraction_full 0.998
_diffrn_reflns_Laue_measured_fraction_max 0.998
_diffrn_reflns_limit_h_max 8
_diffrn_reflns_limit_h_min -8
_diffrn_reflns_limit_k_max 11
_diffrn_reflns_limit_k_min -11
_diffrn_reflns_limit_l_max 40
_diffrn_reflns_limit_l_min -40
_diffrn_reflns_number 15255
_diffrn_reflns_point_group_measured_fraction_full 0.999
_diffrn_reflns_point_group_measured_fraction_max 0.997
_diffrn_reflns_theta_full 25.242
_diffrn_reflns_theta_max 27.521
_diffrn_reflns_theta_min 2.420
_diffrn_source 'microfocus sealed X-ray tube'
_diffrn_source_type 'Incoatec I\ms'
_diffrn_standards_number 0
_exptl_absorpt_coefficient_mu 0.176
_exptl_absorpt_correction_T_max 0.4305
_exptl_absorpt_correction_T_min 0.3724
_exptl_absorpt_correction_type multi-scan
_exptl_absorpt_process_details
'SADABS-2016/2 (Bruker,2016/2) was used for absorption correction. wR2(int) was 0.0804 before and 0.0380 after correction. The Ratio of minimum to maximum transmission is 0.8650. The \l/2 correction factor is Not present.'
_exptl_crystal_colour 'clear colourless'
_exptl_crystal_colour_lustre clear
_exptl_crystal_colour_primary colourless
_exptl_crystal_density_diffrn 1.288
_exptl_crystal_description block
_exptl_crystal_F_000 712
_exptl_crystal_size_max 0.5
_exptl_crystal_size_mid 0.2
_exptl_crystal_size_min 0.1
_refine_diff_density_max 0.286
_refine_diff_density_min -0.222
_refine_diff_density_rms 0.073
_refine_ls_abs_structure_details
;
 Flack x determined using 1599 quotients [(I+)-(I-)]/[(I+)+(I-)]
 (Parsons, Flack and Wagner, Acta Cryst. B69 (2013) 249-259).
;
_refine_ls_abs_structure_Flack -0.001(13)
_refine_ls_extinction_coef 0.034(3)
_refine_ls_extinction_expression Fc^*^=kFc[1+0.001xFc^2^\l^3^/sin(2\q)]^-1/4^
_refine_ls_extinction_method 'SHELXL-2014/7 (Sheldrick 2014'
_refine_ls_goodness_of_fit_ref 1.128
_refine_ls_hydrogen_treatment constr
_refine_ls_matrix_type full
_refine_ls_number_parameters 220
_refine_ls_number_reflns 3972
_refine_ls_number_restraints 0
_refine_ls_restrained_S_all 1.128
_refine_ls_R_factor_all 0.0261
_refine_ls_R_factor_gt 0.0256
_refine_ls_shift/su_max 0.001
_refine_ls_shift/su_mean 0.000
_refine_ls_structure_factor_coef Fsqd
_refine_ls_weighting_details 'w=1/[\s^2^(Fo^2^)+(0.0407P)^2^+0.2395P] where P=(Fo^2^+2Fc^2^)/3'
_refine_ls_weighting_scheme calc
_refine_ls_wR_factor_gt 0.0707
_refine_ls_wR_factor_ref 0.0711
_reflns_Friedel_coverage 0.710
_reflns_Friedel_fraction_full 0.999
_reflns_Friedel_fraction_max 0.996
_reflns_number_gt 3897
_reflns_number_total 3972
_reflns_threshold_expression 'I > 2\s(I)'
_cod_data_source_file ja7b12824_si_003.cif
_cod_data_source_block sad2
_cod_original_cell_volume 1735.2(2)
_cod_database_code 4127051
_shelx_shelxl_version_number 2014/7
_shelx_space_group_comment
;
The symmetry employed for this shelxl refinement is uniquely defined
by the following loop, which should always be used as a source of
symmetry information in preference to the above space-group names.
They are only intended as comments.
;
_shelx_estimated_absorpt_t_max 0.983
_shelx_estimated_absorpt_t_min 0.917
_olex2_refinement_description
;
1. Fixed Uiso
 At 1.2 times of:
  All C(H) groups, All C(H,H) groups
 At 1.5 times of:
  All C(H,H,H) groups
2.a Ternary CH refined with riding coordinates:
 C1(H1), C10(H10)
2.b Aromatic/amide H refined with riding coordinates:
 C9(H9), C16(H16), C6(H6), C13(H13), C7(H7), C14(H14), C5(H5), C2(H2), C8(H8),
 C15(H15)
2.c X=CH2 refined with riding coordinates:
 C3(H3A,H3B)
2.d Idealised Me refined as rotating group:
 C19(H19A,H19B,H19C), C20(H20A,H20B,H20C)
;
_olex2_submission_special_instructions 'No special instructions were received'

loop_
_space_group_symop_operation_xyz
'x, y, z'
'-x+1/2, -y, z+1/2'
'-x, y+1/2, -z+1/2'
'x+1/2, -y+1/2, -z'

loop_
_atom_site_label
_atom_site_type_symbol
_atom_site_fract_x
_atom_site_fract_y
_atom_site_fract_z
_atom_site_U_iso_or_equiv
_atom_site_adp_type
_atom_site_occupancy
_atom_site_site_symmetry_order
_atom_site_calc_flag
_atom_site_refinement_flags_posn
S1 S 0.45384(6) 0.51273(4) 0.30694(2) 0.01949(11) Uani 1 1 d .
O1 O 0.65062(19) 0.80678(14) 0.35421(4) 0.0254(3) Uani 1 1 d .
N1 N 0.1266(2) 0.47399(15) 0.35597(4) 0.0166(3) Uani 1 1 d .
N2 N 0.3252(2) 0.90918(15) 0.36146(5) 0.0206(3) Uani 1 1 d .
C18 C 0.4673(3) 0.79664(17) 0.36685(5) 0.0161(3) Uani 1 1 d .
C11 C 0.3065(2) 0.54380(17) 0.35354(5) 0.0151(3) Uani 1 1 d .
C12 C 0.0928(3) 0.38610(18) 0.31934(5) 0.0173(3) Uani 1 1 d .
C9 C 0.6947(3) 0.30071(19) 0.42417(5) 0.0200(3) Uani 1 1 d .
H9 H 0.8273 0.3281 0.4122 0.024 Uiso 1 1 calc R
C4 C 0.5357(3) 0.41005(17) 0.42743(4) 0.0167(3) Uani 1 1 d .
C16 C 0.2398(3) 0.3153(2) 0.24985(6) 0.0266(4) Uani 1 1 d .
H16 H 0.3488 0.3218 0.2291 0.032 Uiso 1 1 calc R
C17 C 0.2542(3) 0.39364(17) 0.28869(5) 0.0188(3) Uani 1 1 d .
C1 C 0.5813(2) 0.57217(17) 0.41225(5) 0.0163(3) Uani 1 1 d .
H1 H 0.7023 0.5662 0.3918 0.020 Uiso 1 1 calc R
C6 C 0.3103(3) 0.2180(2) 0.45983(5) 0.0231(3) Uani 1 1 d .
H6 H 0.1789 0.1903 0.4722 0.028 Uiso 1 1 calc R
C13 C -0.0854(3) 0.29572(19) 0.31175(6) 0.0232(3) Uani 1 1 d .
H13 H -0.1946 0.2882 0.3324 0.028 Uiso 1 1 calc R
C7 C 0.4687(3) 0.10995(19) 0.45603(5) 0.0252(4) Uani 1 1 d .
H7 H 0.4459 0.0080 0.4655 0.030 Uiso 1 1 calc R
C10 C 0.3930(2) 0.64639(17) 0.38808(5) 0.0149(3) Uani 1 1 d .
H10 H 0.2780 0.6701 0.4089 0.018 Uiso 1 1 calc R
C14 C -0.0993(3) 0.2171(2) 0.27332(6) 0.0299(4) Uani 1 1 d .
H14 H -0.2194 0.1551 0.2677 0.036 Uiso 1 1 calc R
C5 C 0.3424(3) 0.36730(19) 0.44554(5) 0.0200(3) Uani 1 1 d .
H5 H 0.2323 0.4406 0.4481 0.024 Uiso 1 1 calc R
C2 C 0.6469(3) 0.67831(19) 0.44817(6) 0.0233(3) Uani 1 1 d .
H2 H 0.7175 0.7699 0.4402 0.028 Uiso 1 1 calc R
C3 C 0.6160(3) 0.6567(2) 0.48927(6) 0.0277(4) Uani 1 1 d .
H3A H 0.5461 0.5669 0.4989 0.033 Uiso 1 1 calc R
H3B H 0.6636 0.7308 0.5092 0.033 Uiso 1 1 calc R
C8 C 0.6612(3) 0.1511(2) 0.43826(6) 0.0248(4) Uani 1 1 d .
H8 H 0.7705 0.0773 0.4357 0.030 Uiso 1 1 calc R
C19 C 0.3915(3) 1.0518(2) 0.34108(6) 0.0283(4) Uani 1 1 d .
H19A H 0.5449 1.0506 0.3370 0.042 Uiso 1 1 calc GR
H19B H 0.3527 1.1386 0.3592 0.042 Uiso 1 1 calc GR
H19C H 0.3214 1.0617 0.3134 0.042 Uiso 1 1 calc GR
C20 C 0.1024(3) 0.9002(2) 0.37315(7) 0.0331(4) Uani 1 1 d .
H20A H 0.0588 0.7927 0.3744 0.050 Uiso 1 1 calc GR
H20B H 0.0175 0.9542 0.3518 0.050 Uiso 1 1 calc GR
H20C H 0.0814 0.9478 0.4011 0.050 Uiso 1 1 calc GR
C15 C 0.0609(4) 0.2279(2) 0.24272(6) 0.0321(4) Uani 1 1 d .
H15 H 0.0465 0.1743 0.2165 0.038 Uiso 1 1 calc R

loop_
_atom_site_aniso_label
_atom_site_aniso_U_11
_atom_site_aniso_U_22
_atom_site_aniso_U_33
_atom_site_aniso_U_23
_atom_site_aniso_U_13
_atom_site_aniso_U_12
S1 0.02054(19) 0.01946(18) 0.01847(18) 0.00014(13) 0.00543(15) -0.00110(15)
O1 0.0174(6) 0.0241(6) 0.0348(7) 0.0097(5) 0.0053(5) -0.0004(5)
N1 0.0162(6) 0.0166(6) 0.0169(6) 0.0000(5) -0.0004(5) 0.0000(5)
N2 0.0174(6) 0.0163(6) 0.0280(7) 0.0049(5) -0.0012(6) -0.0004(5)
C18 0.0168(7) 0.0160(6) 0.0157(6) 0.0019(5) -0.0030(6) -0.0015(6)
C11 0.0155(7) 0.0154(7) 0.0143(6) 0.0027(5) 0.0005(5) 0.0027(5)
C12 0.0209(8) 0.0138(6) 0.0171(7) 0.0008(5) -0.0027(6) 0.0033(6)
C9 0.0204(8) 0.0211(8) 0.0185(7) 0.0015(6) 0.0010(6) 0.0009(6)
C4 0.0206(7) 0.0161(7) 0.0135(6) 0.0004(5) -0.0017(6) -0.0004(6)
C16 0.0410(11) 0.0202(8) 0.0186(8) -0.0016(6) 0.0041(7) 0.0029(8)
C17 0.0251(8) 0.0127(7) 0.0185(7) 0.0012(5) -0.0012(6) 0.0021(6)
C1 0.0152(7) 0.0163(7) 0.0174(7) 0.0024(5) -0.0021(5) -0.0005(5)
C6 0.0247(8) 0.0228(8) 0.0218(8) 0.0045(6) 0.0019(6) -0.0046(7)
C13 0.0208(8) 0.0223(8) 0.0265(8) -0.0024(6) -0.0031(6) -0.0005(6)
C7 0.0340(9) 0.0170(7) 0.0247(8) 0.0032(6) 0.0003(7) -0.0014(7)
C10 0.0143(7) 0.0147(7) 0.0156(6) 0.0015(5) -0.0006(5) -0.0007(5)
C14 0.0330(10) 0.0256(9) 0.0309(9) -0.0064(7) -0.0090(8) -0.0036(7)
C5 0.0206(8) 0.0187(7) 0.0207(7) 0.0022(6) 0.0014(6) 0.0011(6)
C2 0.0237(8) 0.0177(7) 0.0285(8) 0.0004(6) -0.0085(7) -0.0027(7)
C3 0.0331(10) 0.0250(8) 0.0251(8) -0.0027(7) -0.0093(7) 0.0002(7)
C8 0.0292(9) 0.0185(8) 0.0267(8) 0.0012(6) 0.0009(7) 0.0057(7)
C19 0.0313(9) 0.0177(8) 0.0357(9) 0.0101(7) -0.0028(7) -0.0003(7)
C20 0.0172(8) 0.0282(9) 0.0539(12) 0.0067(9) 0.0022(8) 0.0048(7)
C15 0.0506(12) 0.0232(8) 0.0224(8) -0.0083(6) -0.0057(9) 0.0004(9)

loop_
_atom_type_symbol
_atom_type_description
_atom_type_scat_dispersion_real
_atom_type_scat_dispersion_imag
_atom_type_scat_source
C C 0.0030 0.0020 'International Tables Vol C Tables 4.2.6.8 and 6.1.1.4'
H H 0.0000 0.0000 'International Tables Vol C Tables 4.2.6.8 and 6.1.1.4'
N N 0.0060 0.0030 'International Tables Vol C Tables 4.2.6.8 and 6.1.1.4'
O O 0.0110 0.0060 'International Tables Vol C Tables 4.2.6.8 and 6.1.1.4'
S S 0.1250 0.1240 'International Tables Vol C Tables 4.2.6.8 and 6.1.1.4'

loop_
_geom_angle_atom_site_label_1
_geom_angle_atom_site_label_2
_geom_angle_atom_site_label_3
_geom_angle
C17 S1 C11 88.86(8)
C11 N1 C12 110.18(13)
C18 N2 C19 119.08(14)
C18 N2 C20 125.21(15)
C20 N2 C19 115.68(14)
O1 C18 N2 122.62(14)
O1 C18 C10 119.17(13)
N2 C18 C10 118.15(14)
N1 C11 S1 116.37(11)
N1 C11 C10 123.85(13)
C10 C11 S1 119.78(11)
N1 C12 C17 115.15(14)
C13 C12 N1 125.01(15)
C13 C12 C17 119.84(15)
C4 C9 H9 119.7
C4 C9 C8 120.59(17)
C8 C9 H9 119.7
C9 C4 C1 118.56(15)
C9 C4 C5 118.66(14)
C5 C4 C1 122.75(14)
C17 C16 H16 121.2
C15 C16 H16 121.2
C15 C16 C17 117.60(17)
C12 C17 S1 109.44(12)
C16 C17 S1 128.90(14)
C16 C17 C12 121.65(16)
C4 C1 H1 107.3
C4 C1 C10 113.25(13)
C10 C1 H1 107.3
C2 C1 C4 112.86(13)
C2 C1 H1 107.3
C2 C1 C10 108.50(13)
C7 C6 H6 119.8
C7 C6 C5 120.34(16)
C5 C6 H6 119.8
C12 C13 H13 120.7
C14 C13 C12 118.56(16)
C14 C13 H13 120.7
C6 C7 H7 120.2
C6 C7 C8 119.68(15)
C8 C7 H7 120.2
C18 C10 C1 109.31(12)
C18 C10 H10 109.1
C11 C10 C18 107.79(12)
C11 C10 C1 112.40(12)
C11 C10 H10 109.1
C1 C10 H10 109.1
C13 C14 H14 119.5
C13 C14 C15 121.00(17)
C15 C14 H14 119.5
C4 C5 H5 119.8
C6 C5 C4 120.47(16)
C6 C5 H5 119.8
C1 C2 H2 116.6
C3 C2 C1 126.75(16)
C3 C2 H2 116.6
C2 C3 H3A 120.0
C2 C3 H3B 120.0
H3A C3 H3B 120.0
C9 C8 H8 119.9
C7 C8 C9 120.25(17)
C7 C8 H8 119.9
N2 C19 H19A 109.5
N2 C19 H19B 109.5
N2 C19 H19C 109.5
H19A C19 H19B 109.5
H19A C19 H19C 109.5
H19B C19 H19C 109.5
N2 C20 H20A 109.5
N2 C20 H20B 109.5
N2 C20 H20C 109.5
H20A C20 H20B 109.5
H20A C20 H20C 109.5
H20B C20 H20C 109.5
C16 C15 C14 121.33(16)
C16 C15 H15 119.3
C14 C15 H15 119.3

loop_
_geom_bond_atom_site_label_1
_geom_bond_atom_site_label_2
_geom_bond_distance
S1 C11 1.7551(15)
S1 C17 1.7344(17)
O1 C18 1.230(2)
N1 C11 1.295(2)
N1 C12 1.3983(19)
N2 C18 1.343(2)
N2 C19 1.461(2)
N2 C20 1.460(2)
C18 C10 1.545(2)
C11 C10 1.509(2)
C12 C17 1.405(2)
C12 C13 1.398(2)
C9 H9 0.9500
C9 C4 1.392(2)
C9 C8 1.395(2)
C4 C1 1.522(2)
C4 C5 1.401(2)
C16 H16 0.9500
C16 C17 1.400(2)
C16 C15 1.384(3)
C1 H1 1.0000
C1 C10 1.555(2)
C1 C2 1.517(2)
C6 H6 0.9500
C6 C7 1.383(3)
C6 C5 1.394(2)
C13 H13 0.9500
C13 C14 1.390(2)
C7 H7 0.9500
C7 C8 1.388(3)
C10 H10 1.0000
C14 H14 0.9500
C14 C15 1.400(3)
C5 H5 0.9500
C2 H2 0.9500
C2 C3 1.317(3)
C3 H3A 0.9500
C3 H3B 0.9500
C8 H8 0.9500
C19 H19A 0.9800
C19 H19B 0.9800
C19 H19C 0.9800
C20 H20A 0.9800
C20 H20B 0.9800
C20 H20C 0.9800
C15 H15 0.9500
